data_7709664
loop_
_publ_author_name
'Radhakrishna, Latchupatula'
'Kote, Basvaraj S.'
'Kunchur, Harish S.'
'Pandey, Madhusudan Kumar'
'Mondal, Dipanjan'
'Balakrishna, Maravanji Shivaramaiah'

_publ_section_title
;
 1,2,3-Triazole based ligands with phosphine and pyridine functionalities:
 Synthesis, PdII, PtII chemistry and catalytic studies
;
_journal_name_full 'Dalton Transactions'
_journal_paper_doi 10.1039/D2DT00112H
_journal_year 2022
_chemical_formula_moiety 'C25 H18 Br N4 P'
_chemical_formula_sum 'C25 H18 Br N4 P'
_chemical_formula_weight 485.31
_space_group_crystal_system orthorhombic
_space_group_IT_number 19
_space_group_name_Hall 'P 2ac 2ab'
_space_group_name_H-M_alt 'P 21 21 21'
_atom_sites_solution_hydrogens geom
_atom_sites_solution_primary dual
_audit_creation_date 2021-09-16
_audit_creation_method
;
Olex2 1.3-ac4
(compiled 2019.04.23 svn.r3594 for Rigaku Oxford Diffraction, GUI svn.r5739)
;
_audit_update_record
;
2021-09-26 deposited with the CCDC.	2022-03-04 downloaded from the CCDC.
;
_cell_angle_alpha 90
_cell_angle_beta 90
_cell_angle_gamma 90
_cell_formula_units_Z 4
_cell_length_a 9.5772(3)
_cell_length_b 10.3094(4)
_cell_length_c 21.5985(8)
_cell_measurement_reflns_used 8257
_cell_measurement_temperature 100
_cell_measurement_theta_max 31.0820
_cell_measurement_theta_min 2.1880
_cell_volume 2132.53(13)
_computing_cell_refinement
;
CrystalClear-SM Expert 2.0 r7 (Rigaku, 2011)
;
_computing_data_collection
;
CrystalClear-SM Expert 2.0 r7 (Rigaku, 2011)
;
_computing_data_reduction
;
CrystalClear-SM Expert 2.0 r7 (Rigaku, 2011)
;
_computing_molecular_graphics 'Olex2 (Dolomanov et al., 2009)'
_computing_publication_material 'Olex2 (Dolomanov et al., 2009)'
_computing_structure_refinement 'ShelXL (Sheldrick, 2015)'
_computing_structure_solution 'ShelXT (Sheldrick, 2015)'
_diffrn_ambient_temperature 100.0
_diffrn_detector CCD
_diffrn_detector_area_resol_mean 28.5714
_diffrn_detector_type 'Rigaku Saturn724+'
_diffrn_measured_fraction_theta_full 0.999
_diffrn_measured_fraction_theta_max 0.932
_diffrn_measurement_details
;
List of Runs (angles in degrees, time in seconds):

  # Type    Start    End  Width  t~exp~   \w     \q     \k     \f   Frames
#--------------------------------------------------------------------------
  1  \w   -107.00  18.50   0.50    8.00    --  -20.00 -72.00-180.00  251
  2  \w    -53.00  45.00   0.50    8.00    --  -20.00  72.00  36.00  196
  3  \w    -44.00 -14.00   0.50    8.00    --  -20.00  72.00 108.00   60
  4  \w    -59.00 -24.00   0.50    8.00    --  -20.00  72.00-180.00   70
;
_diffrn_measurement_device 'AFC12 (Right): Kappa 3 circle'
_diffrn_measurement_device_type 'Rigaku Saturn724+ (2x2 bin mode)'
_diffrn_measurement_method 'profile data from \w-scans'
_diffrn_measurement_specimen_support 'Mitegen 50um'
_diffrn_radiation_collimation 0.3
_diffrn_radiation_monochromator Confocal
_diffrn_radiation_probe x-ray
_diffrn_radiation_type MoK\a
_diffrn_radiation_wavelength 0.71073
_diffrn_reflns_av_R_equivalents 0.0544
_diffrn_reflns_av_unetI/netI 0.0706
_diffrn_reflns_Laue_measured_fraction_full 0.999
_diffrn_reflns_Laue_measured_fraction_max 0.932
_diffrn_reflns_limit_h_max 13
_diffrn_reflns_limit_h_min -13
_diffrn_reflns_limit_k_max 7
_diffrn_reflns_limit_k_min -14
_diffrn_reflns_limit_l_max 27
_diffrn_reflns_limit_l_min -30
_diffrn_reflns_number 16217
_diffrn_reflns_point_group_measured_fraction_full 0.999
_diffrn_reflns_point_group_measured_fraction_max 0.904
_diffrn_reflns_theta_full 25.242
_diffrn_reflns_theta_max 31.239
_diffrn_reflns_theta_min 2.189
_diffrn_source 'Rotating Anode'
_diffrn_source_current 24.0
_diffrn_source_power 1.2
_diffrn_source_target Mo
_diffrn_source_type 'Rotating Anode'
_diffrn_source_voltage 50.0
_exptl_absorpt_coefficient_mu 2.023
_exptl_absorpt_correction_T_max 1.00000
_exptl_absorpt_correction_T_min 0.83354
_exptl_absorpt_correction_type numerical
_exptl_absorpt_process_details
;
CrysAlisPro 1.171.38.43 (Rigaku Oxford Diffraction, 2015)
Empirical absorption correction using spherical harmonics,
 implemented in SCALE3 ABSPACK scaling algorithm.
;
_exptl_crystal_colour colourless
_exptl_crystal_colour_primary colourless
_exptl_crystal_density_diffrn 1.512
_exptl_crystal_description plate
_exptl_crystal_F_000 984
_exptl_crystal_size_max 0.24
_exptl_crystal_size_mid 0.175
_exptl_crystal_size_min 0.046
_refine_diff_density_max 0.525
_refine_diff_density_min -0.675
_refine_diff_density_rms 0.104
_refine_ls_abs_structure_details
;
 Flack x determined using 1852 quotients [(I+)-(I-)]/[(I+)+(I-)]
 (Parsons, Flack and Wagner, Acta Cryst. B69 (2013) 249-259).
;
_refine_ls_abs_structure_Flack 0.009(8)
_refine_ls_extinction_method none
_refine_ls_goodness_of_fit_ref 1.031
_refine_ls_hydrogen_treatment constr
_refine_ls_matrix_type full
_refine_ls_number_parameters 280
_refine_ls_number_reflns 6271
_refine_ls_number_restraints 0
_refine_ls_restrained_S_all 1.031
_refine_ls_R_factor_all 0.0626
_refine_ls_R_factor_gt 0.0489
_refine_ls_shift/su_max 0.001
_refine_ls_shift/su_mean 0.000
_refine_ls_structure_factor_coef Fsqd
_refine_ls_weighting_details 'w=1/[\s^2^(Fo^2^)+(0.0573P)^2^+0.7964P] where P=(Fo^2^+2Fc^2^)/3'
_refine_ls_weighting_scheme calc
_refine_ls_wR_factor_gt 0.1115
_refine_ls_wR_factor_ref 0.1204
_reflns_Friedel_coverage 0.728
_reflns_Friedel_fraction_full 1.000
_reflns_Friedel_fraction_max 0.867
_reflns_number_gt 5305
_reflns_number_total 6271
_reflns_threshold_expression 'I > 2\s(I)'
_cod_data_source_file d2dt00112h2.cif
_cod_data_source_block compound-3
_cod_database_code 7709664
_shelx_shelxl_version_number 2018/3
_shelx_space_group_comment
;
The symmetry employed for this shelxl refinement is uniquely defined
by the following loop, which should always be used as a source of
symmetry information in preference to the above space-group names.
They are only intended as comments.
;
_shelx_estimated_absorpt_t_max 0.913
_shelx_estimated_absorpt_t_min 0.642
_olex2_refinement_description
;
1. Fixed Uiso
 At 1.2 times of:
  All C(H) groups
2.a Aromatic/amide H refined with riding coordinates:
 C22(H22), C17(H17), C19(H19), C3(H3), C23(H23), C18(H18), C15(H15), C13(H13),
 C4(H4), C5(H5), C16(H16), C21(H21), C25(H25), C12(H12), C24(H24), C2(H2),
 C11(H11), C10(H10)
;
_olex2_submission_special_instructions 'No special instructions were received'
_oxdiff_exptl_absorpt_empirical_details
;
Empirical correction (ABSPACK) includes:
- Absorption correction using spherical harmonics
- Frame scaling
- Detector area scaling
;

loop_
_space_group_symop_operation_xyz
'x, y, z'
'-x+1/2, -y, z+1/2'
'-x, y+1/2, -z+1/2'
'x+1/2, -y+1/2, -z'

loop_
_atom_site_label
_atom_site_type_symbol
_atom_site_fract_x
_atom_site_fract_y
_atom_site_fract_z
_atom_site_U_iso_or_equiv
_atom_site_adp_type
_atom_site_occupancy
_atom_site_site_symmetry_order
_atom_site_calc_flag
_atom_site_refinement_flags_posn
_atom_site_refinement_flags_adp
_atom_site_refinement_flags_occupancy
_atom_site_disorder_assembly
_atom_site_disorder_group
Br1 Br 0.71831(5) 0.75833(5) 0.65149(2) 0.02315(14) Uani 1 1 d . . . . .
P1 P 0.33551(11) 0.68129(11) 0.67099(5) 0.0117(2) Uani 1 1 d . . . . .
N3 N 0.5580(4) 0.3667(4) 0.61406(19) 0.0166(8) Uani 1 1 d . . . . .
N2 N 0.6185(4) 0.4051(4) 0.66441(19) 0.0152(8) Uani 1 1 d . . . . .
N4 N 0.2609(4) 0.5013(4) 0.53130(18) 0.0175(8) Uani 1 1 d . . . . .
N1 N 0.5497(4) 0.5115(4) 0.68439(18) 0.0123(7) Uani 1 1 d . . . . .
C8 C 0.4486(4) 0.4473(4) 0.6009(2) 0.0125(8) Uani 1 1 d . . . . .
C22 C 0.3452(5) 0.8582(5) 0.5021(2) 0.0227(10) Uani 1 1 d . . . . .
H22 H 0.410974 0.871004 0.469721 0.027 Uiso 1 1 calc R . . . .
C17 C -0.0510(5) 0.4750(5) 0.7511(2) 0.0204(10) Uani 1 1 d . . . . .
H17 H -0.128070 0.430701 0.768970 0.024 Uiso 1 1 calc R . . . .
C19 C 0.0821(4) 0.5367(4) 0.6614(2) 0.0144(9) Uani 1 1 d . . . . .
H19 H 0.095364 0.535380 0.617784 0.017 Uiso 1 1 calc R . . . .
C6 C 0.6821(4) 0.6891(4) 0.7310(2) 0.0145(9) Uani 1 1 d . . . . .
C3 C 0.6381(5) 0.5851(5) 0.8474(2) 0.0200(9) Uani 1 1 d . . . . .
H3 H 0.623387 0.549354 0.887383 0.024 Uiso 1 1 calc R . . . .
C9 C 0.3689(4) 0.4230(4) 0.5436(2) 0.0143(9) Uani 1 1 d . . . . .
C23 C 0.2149(6) 0.9180(5) 0.4993(2) 0.0243(10) Uani 1 1 d . . . . .
H23 H 0.191543 0.971098 0.464891 0.029 Uiso 1 1 calc R . . . .
C18 C -0.0334(5) 0.4754(5) 0.6873(2) 0.0190(10) Uani 1 1 d . . . . .
H18 H -0.100039 0.433895 0.661430 0.023 Uiso 1 1 calc R . . . .
C15 C 0.1562(5) 0.6026(5) 0.7628(2) 0.0172(9) Uani 1 1 d . . . . .
H15 H 0.219435 0.648562 0.788650 0.021 Uiso 1 1 calc R . . . .
C13 C 0.1934(5) 0.4838(5) 0.4781(2) 0.0201(10) Uani 1 1 d . . . . .
H13 H 0.118651 0.540852 0.468432 0.024 Uiso 1 1 calc R . . . .
C4 C 0.7191(5) 0.6948(5) 0.8399(2) 0.0196(9) Uani 1 1 d . . . . .
H4 H 0.760741 0.733967 0.875157 0.023 Uiso 1 1 calc R . . . .
C7 C 0.4403(4) 0.5428(4) 0.6461(2) 0.0113(8) Uani 1 1 d . . . . .
C5 C 0.7407(4) 0.7488(5) 0.7818(2) 0.0188(9) Uani 1 1 d . . . . .
H5 H 0.794858 0.825446 0.777186 0.023 Uiso 1 1 calc R . . . .
C16 C 0.0436(5) 0.5392(5) 0.7887(2) 0.0201(10) Uani 1 1 d . . . . .
H16 H 0.030848 0.539659 0.832320 0.024 Uiso 1 1 calc R . . . .
C1 C 0.6016(4) 0.5779(4) 0.7378(2) 0.0131(8) Uani 1 1 d . . . . .
C20 C 0.2837(4) 0.7608(4) 0.59955(19) 0.0135(8) Uani 1 1 d . . . . .
C21 C 0.3788(5) 0.7802(4) 0.5521(2) 0.0177(9) Uani 1 1 d . . . . .
H21 H 0.467766 0.739669 0.553873 0.021 Uiso 1 1 calc R . . . .
C14 C 0.1779(4) 0.5996(4) 0.6990(2) 0.0137(8) Uani 1 1 d . . . . .
C25 C 0.1530(5) 0.8197(5) 0.5962(2) 0.0172(9) Uani 1 1 d . . . . .
H25 H 0.086172 0.805110 0.627919 0.021 Uiso 1 1 calc R . . . .
C12 C 0.2260(5) 0.3870(5) 0.4359(2) 0.0227(10) Uani 1 1 d . . . . .
H12 H 0.174989 0.378022 0.398465 0.027 Uiso 1 1 calc R . . . .
C24 C 0.1200(5) 0.9001(5) 0.5463(2) 0.0232(11) Uani 1 1 d . . . . .
H24 H 0.031959 0.942419 0.544819 0.028 Uiso 1 1 calc R . . . .
C2 C 0.5784(5) 0.5277(5) 0.7955(2) 0.0176(9) Uani 1 1 d . . . . .
H2 H 0.521019 0.453143 0.800201 0.021 Uiso 1 1 calc R . . . .
C11 C 0.3348(6) 0.3040(5) 0.4500(2) 0.0275(11) Uani 1 1 d . . . . .
H11 H 0.359013 0.235447 0.422685 0.033 Uiso 1 1 calc R . . . .
C10 C 0.4077(5) 0.3222(5) 0.5044(2) 0.0216(10) Uani 1 1 d . . . . .
H10 H 0.483233 0.266724 0.514936 0.026 Uiso 1 1 calc R . . . .

loop_
_atom_site_aniso_label
_atom_site_aniso_U_11
_atom_site_aniso_U_22
_atom_site_aniso_U_33
_atom_site_aniso_U_23
_atom_site_aniso_U_13
_atom_site_aniso_U_12
Br1 0.0224(2) 0.0251(2) 0.0220(2) 0.0046(2) -0.00118(19) -0.0055(2)
P1 0.0108(4) 0.0118(5) 0.0126(5) -0.0006(4) -0.0015(4) 0.0006(4)
N3 0.0144(16) 0.0143(18) 0.021(2) -0.0019(16) 0.0010(16) 0.0020(15)
N2 0.0111(14) 0.0121(16) 0.022(2) -0.0028(16) -0.0008(15) 0.0028(13)
N4 0.0168(16) 0.0199(18) 0.0158(18) -0.0018(15) -0.0024(15) -0.0006(15)
N1 0.0095(14) 0.0090(16) 0.0184(19) -0.0010(15) -0.0004(14) -0.0001(13)
C8 0.0097(16) 0.013(2) 0.015(2) 0.0022(17) 0.0048(16) -0.0013(16)
C22 0.025(2) 0.028(3) 0.016(2) 0.007(2) -0.002(2) -0.005(2)
C17 0.0129(18) 0.022(2) 0.027(3) 0.007(2) 0.005(2) 0.0027(18)
C19 0.0125(17) 0.017(2) 0.014(2) -0.0012(18) 0.0012(17) 0.0029(16)
C6 0.0119(18) 0.017(2) 0.015(2) 0.0032(17) -0.0003(16) 0.0015(16)
C3 0.020(2) 0.024(2) 0.016(2) 0.000(2) -0.002(2) 0.0079(18)
C9 0.0138(18) 0.0128(19) 0.016(2) -0.0011(17) 0.0026(17) -0.0048(16)
C23 0.029(2) 0.026(2) 0.017(2) 0.0067(19) -0.009(2) -0.003(2)
C18 0.0131(18) 0.020(2) 0.024(3) 0.000(2) -0.0011(19) -0.0003(18)
C15 0.019(2) 0.020(2) 0.013(2) -0.0017(18) 0.0006(18) 0.0032(19)
C13 0.019(2) 0.022(2) 0.019(2) 0.0011(19) -0.0017(18) -0.0019(18)
C4 0.0189(19) 0.022(2) 0.017(2) -0.0085(18) -0.003(2) 0.0060(18)
C7 0.0093(16) 0.0114(18) 0.013(2) 0.0009(17) -0.0025(16) -0.0022(14)
C5 0.0168(18) 0.016(2) 0.024(2) -0.005(2) -0.0005(16) -0.0021(19)
C16 0.018(2) 0.027(3) 0.016(2) 0.004(2) 0.0059(19) 0.003(2)
C1 0.0095(16) 0.014(2) 0.016(2) -0.0023(17) -0.0019(16) 0.0020(16)
C20 0.0167(17) 0.0106(18) 0.0133(18) -0.0015(17) -0.0046(16) -0.001(2)
C21 0.0156(18) 0.019(2) 0.019(2) -0.0006(18) -0.0023(17) -0.0014(17)
C14 0.0121(18) 0.0132(19) 0.016(2) 0.0016(17) 0.0004(16) 0.0025(16)
C25 0.0168(19) 0.017(2) 0.017(2) -0.0001(19) -0.0005(18) 0.0012(19)
C12 0.026(2) 0.025(2) 0.017(2) -0.0032(19) -0.003(2) -0.010(2)
C24 0.023(2) 0.022(2) 0.024(3) 0.000(2) -0.009(2) 0.003(2)
C2 0.017(2) 0.013(2) 0.023(2) 0.0037(19) 0.0012(19) 0.0038(17)
C11 0.036(3) 0.026(3) 0.021(3) -0.010(2) 0.001(2) -0.001(2)
C10 0.026(2) 0.018(2) 0.021(2) -0.004(2) -0.002(2) 0.002(2)

loop_
_atom_type_symbol
_atom_type_description
_atom_type_scat_dispersion_real
_atom_type_scat_dispersion_imag
_atom_type_scat_source
C C 0.0033 0.0016 'International Tables Vol C Tables 4.2.6.8 and 6.1.1.4'
H H 0.0000 0.0000 'International Tables Vol C Tables 4.2.6.8 and 6.1.1.4'
Br Br -0.2901 2.4595 'International Tables Vol C Tables 4.2.6.8 and 6.1.1.4'
N N 0.0061 0.0033 'International Tables Vol C Tables 4.2.6.8 and 6.1.1.4'
P P 0.1023 0.0942 'International Tables Vol C Tables 4.2.6.8 and 6.1.1.4'

loop_
_geom_angle_atom_site_label_1
_geom_angle_atom_site_label_2
_geom_angle_atom_site_label_3
_geom_angle
_geom_angle_site_symmetry_1
_geom_angle_site_symmetry_3
_geom_angle_publ_flag
C7 P1 C14 101.01(19) . . ?
C20 P1 C7 104.6(2) . . ?
C20 P1 C14 105.2(2) . . ?
N2 N3 C8 109.4(4) . . ?
N3 N2 N1 107.4(3) . . ?
C13 N4 C9 117.7(4) . . ?
N2 N1 C7 111.8(4) . . ?
N2 N1 C1 118.5(3) . . ?
C7 N1 C1 129.7(4) . . ?
N3 C8 C9 117.9(4) . . ?
N3 C8 C7 109.2(4) . . ?
C7 C8 C9 132.8(4) . . ?
C23 C22 H22 120.0 . . ?
C21 C22 H22 120.0 . . ?
C21 C22 C23 119.9(5) . . ?
C18 C17 H17 120.0 . . ?
C16 C17 H17 120.0 . . ?
C16 C17 C18 120.1(5) . . ?
C18 C19 H19 119.9 . . ?
C14 C19 H19 119.9 . . ?
C14 C19 C18 120.1(4) . . ?
C5 C6 Br1 118.7(3) . . ?
C5 C6 C1 120.6(4) . . ?
C1 C6 Br1 120.7(3) . . ?
C4 C3 H3 120.5 . . ?
C4 C3 C2 119.1(5) . . ?
C2 C3 H3 120.5 . . ?
N4 C9 C8 117.6(4) . . ?
N4 C9 C10 122.5(4) . . ?
C10 C9 C8 119.9(4) . . ?
C22 C23 H23 120.0 . . ?
C24 C23 C22 120.1(5) . . ?
C24 C23 H23 120.0 . . ?
C17 C18 C19 119.8(5) . . ?
C17 C18 H18 120.1 . . ?
C19 C18 H18 120.1 . . ?
C16 C15 H15 119.8 . . ?
C16 C15 C14 120.4(5) . . ?
C14 C15 H15 119.8 . . ?
N4 C13 H13 118.1 . . ?
N4 C13 C12 123.8(5) . . ?
C12 C13 H13 118.1 . . ?
C3 C4 H4 119.4 . . ?
C3 C4 C5 121.2(4) . . ?
C5 C4 H4 119.4 . . ?
N1 C7 P1 115.2(3) . . ?
N1 C7 C8 102.3(4) . . ?
C8 C7 P1 142.5(3) . . ?
C6 C5 C4 118.7(4) . . ?
C6 C5 H5 120.7 . . ?
C4 C5 H5 120.7 . . ?
C17 C16 H16 120.0 . . ?
C15 C16 C17 120.0(5) . . ?
C15 C16 H16 120.0 . . ?
C6 C1 N1 120.1(4) . . ?
C2 C1 N1 119.9(4) . . ?
C2 C1 C6 120.0(4) . . ?
C21 C20 P1 120.9(3) . . ?
C21 C20 C25 119.3(4) . . ?
C25 C20 P1 119.1(3) . . ?
C22 C21 C20 120.5(4) . . ?
C22 C21 H21 119.7 . . ?
C20 C21 H21 119.7 . . ?
C19 C14 P1 124.5(3) . . ?
C19 C14 C15 119.4(4) . . ?
C15 C14 P1 116.1(3) . . ?
C20 C25 H25 119.9 . . ?
C20 C25 C24 120.2(5) . . ?
C24 C25 H25 119.9 . . ?
C13 C12 H12 121.0 . . ?
C11 C12 C13 118.1(5) . . ?
C11 C12 H12 121.0 . . ?
C23 C24 C25 120.0(5) . . ?
C23 C24 H24 120.0 . . ?
C25 C24 H24 120.0 . . ?
C3 C2 H2 119.8 . . ?
C1 C2 C3 120.4(4) . . ?
C1 C2 H2 119.8 . . ?
C12 C11 H11 120.5 . . ?
C10 C11 C12 119.0(5) . . ?
C10 C11 H11 120.5 . . ?
C9 C10 H10 120.5 . . ?
C11 C10 C9 119.0(5) . . ?
C11 C10 H10 120.5 . . ?

loop_
_geom_bond_atom_site_label_1
_geom_bond_atom_site_label_2
_geom_bond_distance
_geom_bond_site_symmetry_2
_geom_bond_publ_flag
Br1 C6 1.891(4) . ?
P1 C7 1.826(4) . ?
P1 C20 1.817(4) . ?
P1 C14 1.831(4) . ?
N3 N2 1.294(5) . ?
N3 C8 1.367(6) . ?
N2 N1 1.351(5) . ?
N4 C9 1.338(6) . ?
N4 C13 1.331(6) . ?
N1 C7 1.374(5) . ?
N1 C1 1.431(6) . ?
C8 C9 1.476(6) . ?
C8 C7 1.389(6) . ?
C22 H22 0.9500 . ?
C22 C23 1.393(7) . ?
C22 C21 1.384(6) . ?
C17 H17 0.9500 . ?
C17 C18 1.388(7) . ?
C17 C16 1.385(7) . ?
C19 H19 0.9500 . ?
C19 C18 1.392(6) . ?
C19 C14 1.387(6) . ?
C6 C5 1.378(6) . ?
C6 C1 1.390(6) . ?
C3 H3 0.9500 . ?
C3 C4 1.381(7) . ?
C3 C2 1.389(7) . ?
C9 C10 1.391(6) . ?
C23 H23 0.9500 . ?
C23 C24 1.375(7) . ?
C18 H18 0.9500 . ?
C15 H15 0.9500 . ?
C15 C16 1.379(7) . ?
C15 C14 1.394(6) . ?
C13 H13 0.9500 . ?
C13 C12 1.386(7) . ?
C4 H4 0.9500 . ?
C4 C5 1.389(7) . ?
C5 H5 0.9500 . ?
C16 H16 0.9500 . ?
C1 C2 1.367(6) . ?
C20 C21 1.386(6) . ?
C20 C25 1.393(6) . ?
C21 H21 0.9500 . ?
C25 H25 0.9500 . ?
C25 C24 1.395(7) . ?
C12 H12 0.9500 . ?
C12 C11 1.383(7) . ?
C24 H24 0.9500 . ?
C2 H2 0.9500 . ?
C11 H11 0.9500 . ?
C11 C10 1.379(7) . ?
C10 H10 0.9500 . ?

loop_
_geom_torsion_atom_site_label_1
_geom_torsion_atom_site_label_2
_geom_torsion_atom_site_label_3
_geom_torsion_atom_site_label_4
_geom_torsion
_geom_torsion_site_symmetry_1
_geom_torsion_site_symmetry_2
_geom_torsion_site_symmetry_3
_geom_torsion_site_symmetry_4
_geom_torsion_publ_flag
Br1 C6 C5 C4 -177.3(3) . . . . ?
Br1 C6 C1 N1 2.5(5) . . . . ?
Br1 C6 C1 C2 178.9(3) . . . . ?
P1 C20 C21 C22 -169.8(4) . . . . ?
P1 C20 C25 C24 168.9(4) . . . . ?
N3 N2 N1 C7 0.4(5) . . . . ?
N3 N2 N1 C1 -176.3(4) . . . . ?
N3 C8 C9 N4 179.2(4) . . . . ?
N3 C8 C9 C10 -1.2(6) . . . . ?
N3 C8 C7 P1 -176.5(4) . . . . ?
N3 C8 C7 N1 0.2(5) . . . . ?
N2 N3 C8 C9 177.6(4) . . . . ?
N2 N3 C8 C7 0.1(5) . . . . ?
N2 N1 C7 P1 177.4(3) . . . . ?
N2 N1 C7 C8 -0.4(5) . . . . ?
N2 N1 C1 C6 99.6(5) . . . . ?
N2 N1 C1 C2 -76.8(5) . . . . ?
N4 C9 C10 C11 1.8(7) . . . . ?
N4 C13 C12 C11 0.0(8) . . . . ?
N1 C1 C2 C3 174.5(4) . . . . ?
C8 N3 N2 N1 -0.3(5) . . . . ?
C8 C9 C10 C11 -177.8(5) . . . . ?
C22 C23 C24 C25 -1.4(8) . . . . ?
C6 C1 C2 C3 -1.9(6) . . . . ?
C3 C4 C5 C6 -1.4(7) . . . . ?
C9 N4 C13 C12 2.1(7) . . . . ?
C9 C8 C7 P1 6.5(9) . . . . ?
C9 C8 C7 N1 -176.9(4) . . . . ?
C23 C22 C21 C20 0.0(7) . . . . ?
C18 C17 C16 C15 -0.6(8) . . . . ?
C18 C19 C14 P1 178.9(4) . . . . ?
C18 C19 C14 C15 -1.0(7) . . . . ?
C13 N4 C9 C8 176.6(4) . . . . ?
C13 N4 C9 C10 -3.0(7) . . . . ?
C13 C12 C11 C10 -1.2(8) . . . . ?
C4 C3 C2 C1 1.2(6) . . . . ?
C7 P1 C20 C21 -44.1(4) . . . . ?
C7 P1 C20 C25 145.4(3) . . . . ?
C7 P1 C14 C19 -69.5(4) . . . . ?
C7 P1 C14 C15 110.3(4) . . . . ?
C7 N1 C1 C6 -76.6(6) . . . . ?
C7 N1 C1 C2 107.1(5) . . . . ?
C7 C8 C9 N4 -3.9(7) . . . . ?
C7 C8 C9 C10 175.6(5) . . . . ?
C5 C6 C1 N1 -175.5(4) . . . . ?
C5 C6 C1 C2 0.9(6) . . . . ?
C16 C17 C18 C19 2.2(7) . . . . ?
C16 C15 C14 P1 -177.3(4) . . . . ?
C16 C15 C14 C19 2.6(7) . . . . ?
C1 N1 C7 P1 -6.3(6) . . . . ?
C1 N1 C7 C8 176.0(4) . . . . ?
C1 C6 C5 C4 0.7(6) . . . . ?
C20 P1 C7 N1 145.2(3) . . . . ?
C20 P1 C7 C8 -38.5(6) . . . . ?
C20 P1 C14 C19 39.2(4) . . . . ?
C20 P1 C14 C15 -141.0(3) . . . . ?
C20 C25 C24 C23 2.1(7) . . . . ?
C21 C22 C23 C24 0.4(8) . . . . ?
C21 C20 C25 C24 -1.7(7) . . . . ?
C14 P1 C7 N1 -105.7(3) . . . . ?
C14 P1 C7 C8 70.7(6) . . . . ?
C14 P1 C20 C21 -150.1(4) . . . . ?
C14 P1 C20 C25 39.4(4) . . . . ?
C14 C19 C18 C17 -1.4(7) . . . . ?
C14 C15 C16 C17 -1.7(7) . . . . ?
C25 C20 C21 C22 0.6(7) . . . . ?
C12 C11 C10 C9 0.4(8) . . . . ?
C2 C3 C4 C5 0.5(7) . . . . ?
